data_7705985
loop_
_publ_author_name
'Li, Yinwu'
'Maser, Leon'
'Alig, Lukas'
'Ke, Zhuofeng'
'Langer, Robert'

_publ_section_title
;
 From carbones to carbenes and ylides in the coordination sphere of
 iridium.
;
_journal_issue 3
_journal_name_full 'Dalton transactions (Cambridge, England : 2003)'
_journal_page_first 954
_journal_page_last 959
_journal_paper_doi 10.1039/d0dt03942j
_journal_volume 50
_journal_year 2021
_chemical_formula_moiety 'C51 H46 Cl2 Ir P4, Cl'
_chemical_formula_sum 'C51 H46 Cl3 Ir P4'
_chemical_formula_weight 1081.31
_space_group_crystal_system monoclinic
_space_group_IT_number 14
_space_group_name_Hall '-P 2yn'
_space_group_name_H-M_alt 'P 1 21/n 1'
_atom_sites_solution_hydrogens geom
_audit_creation_date 2016-05-24
_audit_creation_method
;
Olex2 1.2
(compiled 2016.02.19 svn.r3266 for OlexSys, GUI svn.r5155)
;
_audit_update_record
;
2020-07-29 deposited with the CCDC.	2020-11-30 downloaded from the CCDC.
;
_cell_angle_alpha 90
_cell_angle_beta 100.38(3)
_cell_angle_gamma 90
_cell_formula_units_Z 4
_cell_length_a 13.658(3)
_cell_length_b 20.938(4)
_cell_length_c 19.550(4)
_cell_measurement_reflns_used 600
_cell_measurement_temperature 100(2)
_cell_measurement_theta_max 25
_cell_measurement_theta_min 2
_cell_volume 5499(2)
_computing_molecular_graphics 'Olex2 (Dolomanov et al., 2009)'
_computing_publication_material 'Olex2 (Dolomanov et al., 2009)'
_computing_structure_refinement 'ShelXL (Sheldrick, 2015)'
_diffrn_ambient_temperature 100(2)
_diffrn_measured_fraction_theta_full 1.000
_diffrn_measured_fraction_theta_max 0.989
_diffrn_measurement_device_type 'STOE IPDS2T'
_diffrn_radiation_type MoK\a
_diffrn_radiation_wavelength 0.71073
_diffrn_reflns_av_R_equivalents 0.1528
_diffrn_reflns_av_unetI/netI 0.1138
_diffrn_reflns_Laue_measured_fraction_full 1.000
_diffrn_reflns_Laue_measured_fraction_max 0.989
_diffrn_reflns_limit_h_max 17
_diffrn_reflns_limit_h_min -17
_diffrn_reflns_limit_k_max 26
_diffrn_reflns_limit_k_min -26
_diffrn_reflns_limit_l_max 24
_diffrn_reflns_limit_l_min -22
_diffrn_reflns_number 49179
_diffrn_reflns_point_group_measured_fraction_full 1.000
_diffrn_reflns_point_group_measured_fraction_max 0.989
_diffrn_reflns_theta_full 25.242
_diffrn_reflns_theta_max 26.777
_diffrn_reflns_theta_min 1.438
_exptl_absorpt_coefficient_mu 2.719
_exptl_absorpt_correction_type none
_exptl_crystal_density_diffrn 1.306
_exptl_crystal_description block
_exptl_crystal_F_000 2160
_exptl_crystal_size_max 0.14
_exptl_crystal_size_mid 0.12
_exptl_crystal_size_min 0.11
_refine_diff_density_max 1.363
_refine_diff_density_min -1.835
_refine_diff_density_rms 0.134
_refine_ls_extinction_method none
_refine_ls_goodness_of_fit_ref 0.875
_refine_ls_hydrogen_treatment constr
_refine_ls_matrix_type full
_refine_ls_number_parameters 532
_refine_ls_number_reflns 11614
_refine_ls_number_restraints 0
_refine_ls_restrained_S_all 0.875
_refine_ls_R_factor_all 0.0752
_refine_ls_R_factor_gt 0.0472
_refine_ls_shift/su_max 0.002
_refine_ls_shift/su_mean 0.000
_refine_ls_structure_factor_coef Fsqd
_refine_ls_weighting_details 'w=1/[\s^2^(Fo^2^)+(0.0406P)^2^] where P=(Fo^2^+2Fc^2^)/3'
_refine_ls_weighting_scheme calc
_refine_ls_wR_factor_gt 0.0989
_refine_ls_wR_factor_ref 0.1055
_reflns_Friedel_coverage 0.000
_reflns_number_gt 7743
_reflns_number_total 11614
_reflns_threshold_expression 'I > 2\s(I)'
_cod_data_source_file d0dt03942j2.cif
_cod_data_source_block lama106
_cod_depositor_comments 'Adding full bibliography for 7705985.cif.'
_cod_database_code 7705985
_shelx_space_group_comment
;
The symmetry employed for this shelxl refinement is uniquely defined
by the following loop, which should always be used as a source of
symmetry information in preference to the above space-group names.
They are only intended as comments.
;
_olex2_refinement_description
;
1. Fixed Uiso
 At 1.2 times of:
  All C(H) groups, All C(H,H) groups
2.a Secondary CH2 refined with riding coordinates:
 C00L(H00A,H00B), C00P(H00C,H00D), C00W(H00E,H00F)
2.b Aromatic/amide H refined with riding coordinates:
 C00K(H00K), C00M(H00M), C00O(H00O), C00T(H00T), C00U(H00U), C00V(H00V),
 C00X(H00X), C00Y(H00Y), C00Z(H00Z), C010(H010), C012(H012), C013(H013),
 C014(H014), C015(H015), C016(H016), C018(H018), C019(H019), C01A(H01A),
 C01B(H01B), C01C(H01C), C01D(H01D), C01E(H01E), C01F(H01F), C01G(H01G),
 C01H(H01H), C01I(H01I), C01J(H01J), C01K(H01K), C01L(H01L), C01M(H01M),
 C01N(H01N), C01O(H01O), C01P(H01P), C01Q(H01Q), C01R(H01R), C01S(H01S),
 C01T(H01T), C01U(H01U), C01V(H01V), C1(H1)
;
_shelx_shelxl_version_number 2014/7
_olex2_submission_special_instructions 'No special instructions were received'

loop_
_space_group_symop_operation_xyz
'x, y, z'
'-x+1/2, y+1/2, -z+1/2'
'-x, -y, -z'
'x-1/2, -y-1/2, z-1/2'

loop_
_atom_site_label
_atom_site_type_symbol
_atom_site_fract_x
_atom_site_fract_y
_atom_site_fract_z
_atom_site_U_iso_or_equiv
_atom_site_adp_type
_atom_site_occupancy
_atom_site_site_symmetry_order
_atom_site_calc_flag
_atom_site_refinement_flags_posn
_atom_site_refinement_flags_adp
_atom_site_refinement_flags_occupancy
_atom_site_disorder_assembly
_atom_site_disorder_group
Ir01 Ir 0.62963(2) 0.80173(2) 0.24082(2) 0.02279(7) Uani 1 1 d . . . . .
Cl02 Cl 0.68421(11) 0.91154(6) 0.24656(8) 0.0314(3) Uani 1 1 d . . . . .
P03 P 0.51616(12) 0.81305(6) 0.13728(8) 0.0253(3) Uani 1 1 d . . . . .
Cl04 Cl 0.76857(11) 0.78093(7) 0.18045(8) 0.0302(3) Uani 1 1 d . . . . .
P005 P 0.54134(11) 0.84108(7) 0.38169(8) 0.0251(3) Uani 1 1 d . . . . .
P06 P 0.72502(11) 0.77963(7) 0.35047(8) 0.0253(3) Uani 1 1 d . . . . .
P07 P 0.55028(11) 0.70576(7) 0.21732(8) 0.0235(3) Uani 1 1 d . . . . .
C00H C 0.8314(4) 0.8307(3) 0.3856(3) 0.0291(13) Uani 1 1 d . . . . .
C00I C 0.6066(4) 0.6362(3) 0.1853(3) 0.0252(12) Uani 1 1 d . . . . .
C00J C 0.4786(5) 0.6764(3) 0.2807(3) 0.0284(13) Uani 1 1 d . . . . .
C00K C 0.8496(5) 0.8534(3) 0.4528(3) 0.0308(14) Uani 1 1 d . . . . .
H00K H 0.8041 0.8454 0.4819 0.037 Uiso 1 1 calc R . . . .
C00L C 0.4636(5) 0.7325(3) 0.1400(3) 0.0291(13) Uani 1 1 d . . . . .
H00A H 0.3951 0.7331 0.1470 0.035 Uiso 1 1 calc R . . . .
H00B H 0.4690 0.7075 0.0990 0.035 Uiso 1 1 calc R . . . .
C00M C 0.3773(5) 0.6400(3) 0.3873(4) 0.0350(15) Uani 1 1 d . . . . .
H00M H 0.3436 0.6285 0.4228 0.042 Uiso 1 1 calc R . . . .
C00N C 0.4169(5) 0.8715(3) 0.1323(3) 0.0282(13) Uani 1 1 d . . . . .
C00O C 0.4786(5) 0.6272(3) 0.3932(3) 0.0363(15) Uani 1 1 d . . . . .
H00O H 0.5127 0.6063 0.4324 0.044 Uiso 1 1 calc R . . . .
C00P C 0.5103(4) 0.8324(3) 0.2898(3) 0.0261(12) Uani 1 1 d . . . . .
H00C H 0.4860 0.8731 0.2699 0.031 Uiso 1 1 calc R . . . .
H00D H 0.4563 0.8019 0.2792 0.031 Uiso 1 1 calc R . . . .
C00Q C 0.5727(5) 0.9222(3) 0.4085(3) 0.0304(14) Uani 1 1 d . . . . .
C00R C 0.4383(4) 0.8181(3) 0.4217(3) 0.0286(13) Uani 1 1 d . . . . .
C00S C 0.7752(4) 0.6987(3) 0.3673(3) 0.0307(12) Uani 1 1 d . . . . .
C00T C 0.6880(5) 0.5323(3) 0.1263(4) 0.0340(15) Uani 1 1 d . . . . .
H00T H 0.7160 0.4977 0.1069 0.041 Uiso 1 1 calc R . . . .
C00U C 0.5483(5) 0.8008(3) -0.0660(3) 0.0329(13) Uani 1 1 d . . . . .
H00U H 0.5218 0.7773 -0.1054 0.040 Uiso 1 1 calc R . . . .
C00V C 0.5201(5) 0.7879(3) -0.0030(3) 0.0298(14) Uani 1 1 d . . . . .
H00V H 0.4743 0.7556 -0.0001 0.036 Uiso 1 1 calc R . . . .
C00W C 0.6384(5) 0.7858(3) 0.4119(3) 0.0272(13) Uani 1 1 d . . . . .
H00E H 0.6099 0.7441 0.4177 0.033 Uiso 1 1 calc R . . . .
H00F H 0.6744 0.7995 0.4568 0.033 Uiso 1 1 calc R . . . .
C00X C 0.6006(5) 0.5745(3) 0.2132(3) 0.0289(13) Uani 1 1 d . . . . .
H00X H 0.5699 0.5681 0.2515 0.035 Uiso 1 1 calc R . . . .
C00Y C 0.7846(4) 0.6715(3) 0.4323(3) 0.0290(13) Uani 1 1 d . . . . .
H00Y H 0.7667 0.6947 0.4688 0.035 Uiso 1 1 calc R . . . .
C00Z C 0.3176(5) 0.8557(3) 0.1238(4) 0.0389(16) Uani 1 1 d . . . . .
H00Z H 0.2975 0.8132 0.1221 0.047 Uiso 1 1 calc R . . . .
C010 C 0.4543(5) 0.7876(3) 0.4866(4) 0.0337(14) Uani 1 1 d . . . . .
H010 H 0.5186 0.7781 0.5091 0.040 Uiso 1 1 calc R . . . .
C012 C 0.9006(5) 0.8428(3) 0.3421(3) 0.0318(14) Uani 1 1 d . . . . .
H012 H 0.8892 0.8279 0.2966 0.038 Uiso 1 1 calc R . . . .
C013 C 0.6532(5) 0.6446(3) 0.1281(3) 0.0319(14) Uani 1 1 d . . . . .
H013 H 0.6572 0.6853 0.1097 0.038 Uiso 1 1 calc R . . . .
C014 C 0.9853(5) 0.8769(3) 0.3676(4) 0.0358(15) Uani 1 1 d . . . . .
H014 H 1.0311 0.8847 0.3387 0.043 Uiso 1 1 calc R . . . .
C015 C 0.3765(5) 0.6882(3) 0.2753(4) 0.0376(15) Uani 1 1 d . . . . .
H015 H 0.3420 0.7084 0.2358 0.045 Uiso 1 1 calc R . . . .
C016 C 0.3416(5) 0.8329(3) 0.3896(4) 0.0382(15) Uani 1 1 d . . . . .
H016 H 0.3300 0.8541 0.3472 0.046 Uiso 1 1 calc R . . . .
C017 C 0.5594(5) 0.8226(3) 0.0559(3) 0.0291(13) Uani 1 1 d . . . . .
C018 C 0.3266(5) 0.6704(3) 0.3272(4) 0.0379(15) Uani 1 1 d . . . . .
H018 H 0.2588 0.6785 0.3226 0.045 Uiso 1 1 calc R . . . .
C019 C 0.5286(5) 0.6457(3) 0.3404(3) 0.0291(13) Uani 1 1 d . . . . .
H019 H 0.5964 0.6376 0.3449 0.035 Uiso 1 1 calc R . . . .
C01A C 0.6571(5) 0.8843(3) -0.0110(4) 0.0380(15) Uani 1 1 d . . . . .
H01A H 0.7030 0.9165 -0.0141 0.046 Uiso 1 1 calc R . . . .
C01B C 0.6419(5) 0.5225(3) 0.1822(4) 0.0327(14) Uani 1 1 d . . . . .
H01B H 0.6379 0.4815 0.1997 0.039 Uiso 1 1 calc R . . . .
C01C C 0.3738(5) 0.7719(3) 0.5167(4) 0.0410(16) Uani 1 1 d . . . . .
H01C H 0.3844 0.7515 0.5597 0.049 Uiso 1 1 calc R . . . .
C01D C 0.8211(5) 0.6091(3) 0.4436(4) 0.0383(16) Uani 1 1 d . . . . .
H01D H 0.8255 0.5900 0.4870 0.046 Uiso 1 1 calc R . . . .
C01E C 0.6198(5) 0.9330(3) 0.4766(4) 0.0369(15) Uani 1 1 d . . . . .
H01E H 0.6430 0.8990 0.5057 0.044 Uiso 1 1 calc R . . . .
C01F C 0.2775(5) 0.7859(3) 0.4844(4) 0.0448(19) Uani 1 1 d . . . . .
H01F H 0.2241 0.7750 0.5055 0.054 Uiso 1 1 calc R . . . .
C01G C 0.6170(5) 0.8495(3) -0.0701(4) 0.0362(15) Uani 1 1 d . . . . .
H01G H 0.6359 0.8587 -0.1124 0.043 Uiso 1 1 calc R . . . .
C01H C 0.5404(6) 0.9735(3) 0.3638(4) 0.0387(16) Uani 1 1 d . . . . .
H01H H 0.5121 0.9661 0.3175 0.046 Uiso 1 1 calc R . . . .
C01I C 0.4447(6) 0.9361(3) 0.1390(4) 0.0387(16) Uani 1 1 d . . . . .
H01I H 0.5120 0.9465 0.1479 0.046 Uiso 1 1 calc R . . . .
C01J C 0.2481(6) 0.9048(4) 0.1179(4) 0.0460(18) Uani 1 1 d . . . . .
H01J H 0.1808 0.8945 0.1104 0.055 Uiso 1 1 calc R . . . .
C01K C 0.6319(5) 0.9965(3) 0.5008(4) 0.0429(18) Uani 1 1 d . . . . .
H01K H 0.6629 1.0048 0.5463 0.051 Uiso 1 1 calc R . . . .
C01L C 0.9353(5) 0.8884(3) 0.4775(4) 0.0354(15) Uani 1 1 d . . . . .
H01L H 0.9469 0.9042 0.5227 0.042 Uiso 1 1 calc R . . . .
C01M C 0.5978(5) 1.0458(3) 0.4569(4) 0.0440(18) Uani 1 1 d . . . . .
H01M H 0.6065 1.0876 0.4731 0.053 Uiso 1 1 calc R . . . .
C01N C 1.0039(5) 0.8994(3) 0.4334(4) 0.0357(15) Uani 1 1 d . . . . .
H01N H 1.0620 0.9222 0.4494 0.043 Uiso 1 1 calc R . . . .
C01O C 0.3757(7) 0.9840(3) 0.1329(4) 0.052(2) Uani 1 1 d . . . . .
H01O H 0.3953 1.0266 0.1355 0.063 Uiso 1 1 calc R . . . .
C01P C 0.6940(5) 0.5927(3) 0.0978(4) 0.0350(14) Uani 1 1 d . . . . .
H01P H 0.7245 0.5985 0.0594 0.042 Uiso 1 1 calc R . . . .
C01Q C 0.8508(5) 0.5761(3) 0.3891(4) 0.0418(17) Uani 1 1 d . . . . .
H01Q H 0.8773 0.5352 0.3964 0.050 Uiso 1 1 calc R . . . .
C01R C 0.8413(5) 0.6032(3) 0.3255(4) 0.0393(16) Uani 1 1 d . . . . .
H01R H 0.8600 0.5805 0.2890 0.047 Uiso 1 1 calc R . . . .
C01S C 0.6297(5) 0.8715(3) 0.0520(4) 0.0365(15) Uani 1 1 d . . . . .
H01S H 0.6569 0.8947 0.0914 0.044 Uiso 1 1 calc R . . . .
C01T C 0.2752(7) 0.9675(4) 0.1227(4) 0.054(2) Uani 1 1 d . . . . .
H01T H 0.2268 0.9992 0.1191 0.064 Uiso 1 1 calc R . . . .
C01U C 0.2615(5) 0.8155(4) 0.4220(4) 0.055(2) Uani 1 1 d . . . . .
H01U H 0.1967 0.8245 0.4002 0.066 Uiso 1 1 calc R . . . .
C01V C 0.5512(6) 1.0353(3) 0.3897(4) 0.0448(18) Uani 1 1 d . . . . .
H01V H 0.5268 1.0696 0.3614 0.054 Uiso 1 1 calc R . . . .
Cl1 Cl 0.70850(11) 0.79900(9) 0.59090(8) 0.0375(3) Uani 1 1 d . . . . .
C1 C 0.8040(4) 0.6643(3) 0.3143(3) 0.0301(13) Uani 1 1 d . . . . .
H1 H 0.7982 0.6824 0.2703 0.036 Uiso 1 1 calc R . . . .

loop_
_atom_site_aniso_label
_atom_site_aniso_U_11
_atom_site_aniso_U_22
_atom_site_aniso_U_33
_atom_site_aniso_U_23
_atom_site_aniso_U_13
_atom_site_aniso_U_12
Ir01 0.02350(11) 0.02295(10) 0.02353(11) -0.00152(11) 0.00852(8) -0.00013(11)
Cl02 0.0324(8) 0.0240(6) 0.0395(9) -0.0043(6) 0.0109(7) -0.0054(6)
P03 0.0285(8) 0.0214(7) 0.0269(8) 0.0009(6) 0.0075(6) -0.0010(6)
Cl04 0.0277(7) 0.0341(7) 0.0320(8) -0.0027(6) 0.0139(6) -0.0003(6)
P005 0.0228(8) 0.0273(7) 0.0259(8) -0.0046(6) 0.0068(6) 0.0026(6)
P06 0.0228(8) 0.0267(7) 0.0280(8) -0.0034(6) 0.0083(6) 0.0007(6)
P07 0.0244(7) 0.0212(7) 0.0263(8) -0.0004(6) 0.0079(6) -0.0002(6)
C00H 0.022(3) 0.028(3) 0.040(4) -0.001(3) 0.012(3) 0.007(2)
C00I 0.020(3) 0.028(3) 0.028(3) 0.000(2) 0.007(2) -0.001(2)
C00J 0.029(3) 0.025(3) 0.033(3) 0.001(2) 0.013(3) 0.001(2)
C00K 0.026(3) 0.032(3) 0.035(4) -0.006(3) 0.008(3) 0.002(2)
C00L 0.024(3) 0.030(3) 0.034(4) 0.000(3) 0.007(3) -0.003(2)
C00M 0.038(4) 0.035(3) 0.036(4) -0.001(3) 0.017(3) 0.000(3)
C00N 0.030(3) 0.025(3) 0.030(3) 0.003(2) 0.008(3) 0.000(2)
C00O 0.044(4) 0.039(3) 0.024(3) 0.005(3) 0.001(3) 0.002(3)
C00P 0.027(3) 0.024(3) 0.028(3) 0.007(2) 0.004(3) 0.002(2)
C00Q 0.027(3) 0.032(3) 0.034(4) -0.004(3) 0.009(3) 0.004(2)
C00R 0.021(3) 0.027(3) 0.040(4) -0.008(2) 0.012(3) -0.001(2)
C00S 0.024(3) 0.033(3) 0.035(3) 0.003(3) 0.006(2) -0.003(3)
C00T 0.029(3) 0.029(3) 0.045(4) -0.003(3) 0.010(3) -0.002(3)
C00U 0.033(3) 0.041(3) 0.027(3) -0.002(3) 0.009(3) 0.001(3)
C00V 0.029(3) 0.027(3) 0.032(3) 0.006(2) 0.003(3) -0.001(2)
C00W 0.031(3) 0.024(3) 0.029(3) -0.006(2) 0.010(3) -0.001(2)
C00X 0.031(3) 0.027(3) 0.029(3) -0.009(2) 0.008(3) -0.006(2)
C00Y 0.027(3) 0.035(3) 0.027(3) -0.004(3) 0.009(3) 0.001(3)
C00Z 0.039(4) 0.038(3) 0.042(4) 0.013(3) 0.013(3) 0.013(3)
C010 0.027(3) 0.039(3) 0.037(4) -0.006(3) 0.010(3) 0.002(3)
C012 0.025(3) 0.040(3) 0.029(3) 0.000(3) 0.002(3) 0.001(3)
C013 0.034(4) 0.030(3) 0.034(4) 0.001(3) 0.012(3) 0.002(3)
C014 0.029(3) 0.038(3) 0.041(4) 0.001(3) 0.007(3) 0.000(3)
C015 0.037(3) 0.044(4) 0.037(4) 0.003(3) 0.020(3) -0.001(3)
C016 0.027(3) 0.052(4) 0.037(4) -0.004(3) 0.008(3) 0.009(3)
C017 0.033(3) 0.030(3) 0.027(3) 0.008(2) 0.014(3) 0.000(2)
C018 0.033(4) 0.038(3) 0.045(4) 0.000(3) 0.016(3) 0.001(3)
C019 0.025(3) 0.026(3) 0.038(4) -0.002(3) 0.012(3) -0.005(2)
C01A 0.047(4) 0.039(3) 0.032(4) 0.002(3) 0.019(3) -0.006(3)
C01B 0.029(3) 0.027(3) 0.042(4) 0.003(3) 0.007(3) 0.001(3)
C01C 0.038(4) 0.042(3) 0.046(4) -0.011(3) 0.016(3) -0.008(3)
C01D 0.042(4) 0.038(3) 0.034(4) 0.001(3) 0.006(3) 0.007(3)
C01E 0.030(3) 0.038(3) 0.043(4) -0.013(3) 0.007(3) 0.003(3)
C01F 0.033(4) 0.055(4) 0.051(5) -0.026(3) 0.022(3) -0.012(3)
C01G 0.039(4) 0.039(3) 0.034(4) 0.006(3) 0.015(3) 0.005(3)
C01H 0.050(4) 0.031(3) 0.038(4) -0.011(3) 0.018(3) 0.002(3)
C01I 0.049(4) 0.027(3) 0.041(4) 0.003(3) 0.010(3) 0.005(3)
C01J 0.039(4) 0.052(4) 0.051(5) 0.000(4) 0.021(4) 0.019(3)
C01K 0.033(4) 0.055(4) 0.044(4) -0.025(4) 0.016(3) -0.006(3)
C01L 0.033(4) 0.031(3) 0.039(4) -0.008(3) -0.003(3) 0.005(3)
C01M 0.043(4) 0.032(3) 0.063(5) -0.022(3) 0.027(4) -0.012(3)
C01N 0.020(3) 0.039(3) 0.048(4) 0.000(3) 0.005(3) 0.000(3)
C01O 0.071(6) 0.030(3) 0.054(5) 0.003(3) 0.002(4) 0.012(4)
C01P 0.030(3) 0.041(3) 0.036(4) -0.004(3) 0.012(3) 0.006(3)
C01Q 0.039(4) 0.032(3) 0.055(5) -0.003(3) 0.010(4) 0.010(3)
C01R 0.045(4) 0.026(3) 0.050(4) -0.010(3) 0.014(3) 0.010(3)
C01S 0.044(4) 0.035(3) 0.034(4) 0.002(3) 0.015(3) -0.009(3)
C01T 0.067(6) 0.043(4) 0.055(5) 0.013(4) 0.024(4) 0.027(4)
C01U 0.019(3) 0.098(7) 0.045(5) -0.033(4) 0.000(3) -0.001(4)
C01V 0.047(4) 0.033(3) 0.062(5) -0.003(3) 0.030(4) -0.006(3)
Cl1 0.0297(7) 0.0500(8) 0.0336(8) 0.0012(8) 0.0075(6) -0.0010(8)
C1 0.025(3) 0.039(3) 0.028(3) 0.000(3) 0.010(3) -0.001(3)

loop_
_atom_type_symbol
_atom_type_description
_atom_type_scat_dispersion_real
_atom_type_scat_dispersion_imag
_atom_type_scat_source
C C 0.0033 0.0016 'International Tables Vol C Tables 4.2.6.8 and 6.1.1.4'
H H 0.0000 0.0000 'International Tables Vol C Tables 4.2.6.8 and 6.1.1.4'
Cl Cl 0.1484 0.1585 'International Tables Vol C Tables 4.2.6.8 and 6.1.1.4'
Ir Ir -1.4442 7.9887 'International Tables Vol C Tables 4.2.6.8 and 6.1.1.4'
P P 0.1023 0.0942 'International Tables Vol C Tables 4.2.6.8 and 6.1.1.4'

loop_
_geom_angle_atom_site_label_1
_geom_angle_atom_site_label_2
_geom_angle_atom_site_label_3
_geom_angle
_geom_angle_site_symmetry_1
_geom_angle_site_symmetry_3
_geom_angle_publ_flag
Cl02 Ir01 Cl04 86.11(5) . . ?
P03 Ir01 Cl02 95.45(5) . . ?
P03 Ir01 Cl04 92.94(6) . . ?
P03 Ir01 P06 170.93(5) . . ?
P06 Ir01 Cl02 91.68(5) . . ?
P06 Ir01 Cl04 93.12(6) . . ?
P07 Ir01 Cl02 167.51(5) . . ?
P07 Ir01 P03 72.43(5) . . ?
P07 Ir01 Cl04 97.31(5) . . ?
P07 Ir01 P06 100.09(5) . . ?
C00P Ir01 Cl02 86.95(16) . . ?
C00P Ir01 P03 85.24(16) . . ?
C00P Ir01 Cl04 172.62(15) . . ?
C00P Ir01 P06 89.58(16) . . ?
C00P Ir01 P07 88.97(16) . . ?
C00L P03 Ir01 94.8(2) . . ?
C00N P03 Ir01 119.3(2) . . ?
C00N P03 C00L 109.2(3) . . ?
C017 P03 Ir01 120.3(2) . . ?
C017 P03 C00L 108.6(3) . . ?
C017 P03 C00N 103.7(3) . . ?
C00P P005 C00Q 112.9(3) . . ?
C00P P005 C00R 110.5(3) . . ?
C00P P005 C00W 107.3(3) . . ?
C00R P005 C00Q 106.8(3) . . ?
C00W P005 C00Q 113.1(3) . . ?
C00W P005 C00R 106.1(3) . . ?
C00H P06 Ir01 120.0(2) . . ?
C00H P06 C00S 103.0(3) . . ?
C00H P06 C00W 105.9(3) . . ?
C00S P06 Ir01 118.3(2) . . ?
C00S P06 C00W 102.2(3) . . ?
C00W P06 Ir01 105.5(2) . . ?
C00I P07 Ir01 124.05(19) . . ?
C00I P07 C00J 106.1(3) . . ?
C00I P07 C00L 102.3(3) . . ?
C00J P07 Ir01 117.0(2) . . ?
C00J P07 C00L 108.6(3) . . ?
C00L P07 Ir01 96.28(19) . . ?
C00K C00H P06 123.6(5) . . ?
C00K C00H C012 119.3(6) . . ?
C012 C00H P06 116.9(5) . . ?
C00X C00I P07 123.0(5) . . ?
C013 C00I P07 117.3(4) . . ?
C013 C00I C00X 119.6(5) . . ?
C015 C00J P07 122.6(5) . . ?
C019 C00J P07 118.8(5) . . ?
C019 C00J C015 118.3(6) . . ?
C00H C00K H00K 119.7 . . ?
C00H C00K C01L 120.6(6) . . ?
C01L C00K H00K 119.7 . . ?
P03 C00L H00A 112.5 . . ?
P03 C00L H00B 112.5 . . ?
P07 C00L P03 96.1(3) . . ?
P07 C00L H00A 112.5 . . ?
P07 C00L H00B 112.5 . . ?
H00A C00L H00B 110.0 . . ?
C00O C00M H00M 120.4 . . ?
C00O C00M C018 119.3(6) . . ?
C018 C00M H00M 120.4 . . ?
C00Z C00N P03 123.7(5) . . ?
C00Z C00N C01I 119.1(6) . . ?
C01I C00N P03 117.2(5) . . ?
C00M C00O H00O 120.1 . . ?
C00M C00O C019 119.8(6) . . ?
C019 C00O H00O 120.1 . . ?
Ir01 C00P H00C 108.5 . . ?
Ir01 C00P H00D 108.5 . . ?
P005 C00P Ir01 114.9(3) . . ?
P005 C00P H00C 108.5 . . ?
P005 C00P H00D 108.5 . . ?
H00C C00P H00D 107.5 . . ?
C01E C00Q P005 118.4(5) . . ?
C01E C00Q C01H 120.8(6) . . ?
C01H C00Q P005 120.4(5) . . ?
C010 C00R P005 120.7(5) . . ?
C016 C00R P005 119.9(5) . . ?
C016 C00R C010 119.4(6) . . ?
C00Y C00S P06 121.0(5) . . ?
C1 C00S P06 119.7(5) . . ?
C1 C00S C00Y 119.2(6) . . ?
C01B C00T H00T 119.2 . . ?
C01B C00T C01P 121.6(6) . . ?
C01P C00T H00T 119.2 . . ?
C00V C00U H00U 120.3 . . ?
C00V C00U C01G 119.4(6) . . ?
C01G C00U H00U 120.3 . . ?
C00U C00V H00V 119.7 . . ?
C00U C00V C017 120.7(6) . . ?
C017 C00V H00V 119.7 . . ?
P005 C00W P06 111.0(3) . . ?
P005 C00W H00E 109.4 . . ?
P005 C00W H00F 109.4 . . ?
P06 C00W H00E 109.4 . . ?
P06 C00W H00F 109.4 . . ?
H00E C00W H00F 108.0 . . ?
C00I C00X H00X 120.5 . . ?
C00I C00X C01B 118.9(6) . . ?
C01B C00X H00X 120.5 . . ?
C00S C00Y H00Y 120.0 . . ?
C00S C00Y C01D 120.1(6) . . ?
C01D C00Y H00Y 120.0 . . ?
C00N C00Z H00Z 120.8 . . ?
C00N C00Z C01J 118.3(7) . . ?
C01J C00Z H00Z 120.8 . . ?
C00R C010 H010 120.4 . . ?
C01C C010 C00R 119.3(6) . . ?
C01C C010 H010 120.4 . . ?
C00H C012 H012 120.3 . . ?
C014 C012 C00H 119.3(6) . . ?
C014 C012 H012 120.3 . . ?
C00I C013 H013 119.5 . . ?
C00I C013 C01P 121.0(6) . . ?
C01P C013 H013 119.5 . . ?
C012 C014 H014 119.1 . . ?
C01N C014 C012 121.8(7) . . ?
C01N C014 H014 119.1 . . ?
C00J C015 H015 119.5 . . ?
C018 C015 C00J 121.1(6) . . ?
C018 C015 H015 119.5 . . ?
C00R C016 H016 120.3 . . ?
C00R C016 C01U 119.4(7) . . ?
C01U C016 H016 120.3 . . ?
C00V C017 P03 122.3(5) . . ?
C00V C017 C01S 120.0(6) . . ?
C01S C017 P03 117.4(5) . . ?
C00M C018 H018 119.8 . . ?
C015 C018 C00M 120.4(6) . . ?
C015 C018 H018 119.8 . . ?
C00J C019 H019 119.5 . . ?
C00O C019 C00J 121.1(6) . . ?
C00O C019 H019 119.5 . . ?
C01G C01A H01A 119.6 . . ?
C01S C01A H01A 119.6 . . ?
C01S C01A C01G 120.8(6) . . ?
C00T C01B C00X 120.3(6) . . ?
C00T C01B H01B 119.9 . . ?
C00X C01B H01B 119.9 . . ?
C010 C01C H01C 119.3 . . ?
C010 C01C C01F 121.3(7) . . ?
C01F C01C H01C 119.3 . . ?
C00Y C01D H01D 120.4 . . ?
C01Q C01D C00Y 119.1(6) . . ?
C01Q C01D H01D 120.4 . . ?
C00Q C01E H01E 120.7 . . ?
C00Q C01E C01K 118.7(7) . . ?
C01K C01E H01E 120.7 . . ?
C01C C01F H01F 120.1 . . ?
C01U C01F C01C 119.8(7) . . ?
C01U C01F H01F 120.1 . . ?
C00U C01G H01G 119.9 . . ?
C01A C01G C00U 120.1(6) . . ?
C01A C01G H01G 119.9 . . ?
C00Q C01H H01H 120.5 . . ?
C01V C01H C00Q 119.0(7) . . ?
C01V C01H H01H 120.5 . . ?
C00N C01I H01I 119.1 . . ?
C01O C01I C00N 121.9(7) . . ?
C01O C01I H01I 119.1 . . ?
C00Z C01J H01J 118.8 . . ?
C01T C01J C00Z 122.4(8) . . ?
C01T C01J H01J 118.8 . . ?
C01E C01K H01K 120.2 . . ?
C01M C01K C01E 119.7(7) . . ?
C01M C01K H01K 120.2 . . ?
C00K C01L H01L 120.4 . . ?
C00K C01L C01N 119.1(6) . . ?
C01N C01L H01L 120.4 . . ?
C01K C01M H01M 119.1 . . ?
C01K C01M C01V 121.8(6) . . ?
C01V C01M H01M 119.1 . . ?
C014 C01N C01L 119.8(6) . . ?
C014 C01N H01N 120.1 . . ?
C01L C01N H01N 120.1 . . ?
C01I C01O H01O 120.8 . . ?
C01I C01O C01T 118.4(7) . . ?
C01T C01O H01O 120.8 . . ?
C00T C01P C013 118.7(6) . . ?
C00T C01P H01P 120.6 . . ?
C013 C01P H01P 120.6 . . ?
C01D C01Q H01Q 119.9 . . ?
C01R C01Q C01D 120.2(6) . . ?
C01R C01Q H01Q 119.9 . . ?
C01Q C01R H01R 119.8 . . ?
C01Q C01R C1 120.4(6) . . ?
C1 C01R H01R 119.8 . . ?
C017 C01S H01S 120.5 . . ?
C01A C01S C017 119.0(6) . . ?
C01A C01S H01S 120.5 . . ?
C01J C01T C01O 119.8(7) . . ?
C01J C01T H01T 120.1 . . ?
C01O C01T H01T 120.1 . . ?
C016 C01U H01U 119.6 . . ?
C01F C01U C016 120.8(7) . . ?
C01F C01U H01U 119.6 . . ?
C01H C01V H01V 120.0 . . ?
C01M C01V C01H 120.0(7) . . ?
C01M C01V H01V 120.0 . . ?
C00S C1 C01R 120.9(6) . . ?
C00S C1 H1 119.6 . . ?
C01R C1 H1 119.6 . . ?

loop_
_geom_bond_atom_site_label_1
_geom_bond_atom_site_label_2
_geom_bond_distance
_geom_bond_site_symmetry_2
_geom_bond_publ_flag
Ir01 Cl02 2.4134(14) . ?
Ir01 P03 2.3292(18) . ?
Ir01 Cl04 2.4477(16) . ?
Ir01 P06 2.3452(18) . ?
Ir01 P07 2.2900(15) . ?
Ir01 C00P 2.134(6) . ?
P03 C00L 1.837(6) . ?
P03 C00N 1.815(6) . ?
P03 C017 1.806(6) . ?
P005 C00P 1.779(6) . ?
P005 C00Q 1.807(6) . ?
P005 C00R 1.795(6) . ?
P005 C00W 1.779(6) . ?
P06 C00H 1.835(7) . ?
P06 C00S 1.836(7) . ?
P06 C00W 1.835(6) . ?
P07 C00I 1.811(6) . ?
P07 C00J 1.819(6) . ?
P07 C00L 1.832(6) . ?
C00H C00K 1.378(9) . ?
C00H C012 1.403(9) . ?
C00I C00X 1.411(8) . ?
C00I C013 1.395(9) . ?
C00J C015 1.401(9) . ?
C00J C019 1.398(9) . ?
C00K H00K 0.9300 . ?
C00K C01L 1.392(9) . ?
C00L H00A 0.9700 . ?
C00L H00B 0.9700 . ?
C00M H00M 0.9300 . ?
C00M C00O 1.393(10) . ?
C00M C018 1.404(10) . ?
C00N C00Z 1.377(10) . ?
C00N C01I 1.405(8) . ?
C00O H00O 0.9300 . ?
C00O C019 1.392(9) . ?
C00P H00C 0.9700 . ?
C00P H00D 0.9700 . ?
C00Q C01E 1.388(9) . ?
C00Q C01H 1.404(9) . ?
C00R C010 1.402(9) . ?
C00R C016 1.391(9) . ?
C00S C00Y 1.377(9) . ?
C00S C1 1.376(9) . ?
C00T H00T 0.9300 . ?
C00T C01B 1.372(10) . ?
C00T C01P 1.390(9) . ?
C00U H00U 0.9300 . ?
C00U C00V 1.382(9) . ?
C00U C01G 1.398(9) . ?
C00V H00V 0.9300 . ?
C00V C017 1.385(9) . ?
C00W H00E 0.9700 . ?
C00W H00F 0.9700 . ?
C00X H00X 0.9300 . ?
C00X C01B 1.412(8) . ?
C00Y H00Y 0.9300 . ?
C00Y C01D 1.403(9) . ?
C00Z H00Z 0.9300 . ?
C00Z C01J 1.391(9) . ?
C010 H010 0.9300 . ?
C010 C01C 1.377(10) . ?
C012 H012 0.9300 . ?
C012 C014 1.375(9) . ?
C013 H013 0.9300 . ?
C013 C01P 1.400(9) . ?
C014 H014 0.9300 . ?
C014 C01N 1.352(10) . ?
C015 H015 0.9300 . ?
C015 C018 1.372(9) . ?
C016 H016 0.9300 . ?
C016 C01U 1.407(11) . ?
C017 C01S 1.415(9) . ?
C018 H018 0.9300 . ?
C019 H019 0.9300 . ?
C01A H01A 0.9300 . ?
C01A C01G 1.392(10) . ?
C01A C01S 1.377(9) . ?
C01B H01B 0.9300 . ?
C01C H01C 0.9300 . ?
C01C C01F 1.384(10) . ?
C01D H01D 0.9300 . ?
C01D C01Q 1.391(10) . ?
C01E H01E 0.9300 . ?
C01E C01K 1.411(9) . ?
C01F H01F 0.9300 . ?
C01F C01U 1.350(12) . ?
C01G H01G 0.9300 . ?
C01H H01H 0.9300 . ?
C01H C01V 1.389(9) . ?
C01I H01I 0.9300 . ?
C01I C01O 1.368(10) . ?
C01J H01J 0.9300 . ?
C01J C01T 1.363(11) . ?
C01K H01K 0.9300 . ?
C01K C01M 1.370(11) . ?
C01L H01L 0.9300 . ?
C01L C01N 1.402(10) . ?
C01M H01M 0.9300 . ?
C01M C01V 1.370(11) . ?
C01N H01N 0.9300 . ?
C01O H01O 0.9300 . ?
C01O C01T 1.395(12) . ?
C01P H01P 0.9300 . ?
C01Q H01Q 0.9300 . ?
C01Q C01R 1.353(10) . ?
C01R H01R 0.9300 . ?
C01R C1 1.379(9) . ?
C01S H01S 0.9300 . ?
C01T H01T 0.9300 . ?
C01U H01U 0.9300 . ?
C01V H01V 0.9300 . ?
C1 H1 0.9300 . ?

loop_
_smtbx_masks_void_nr
_smtbx_masks_void_average_x
_smtbx_masks_void_average_y
_smtbx_masks_void_average_z
_smtbx_masks_void_volume
_smtbx_masks_void_count_electrons
_smtbx_masks_void_content
1 -0.861 -0.339 -0.861 1489.1 512.6 ?
2 0.000 0.500 0.500 15.8 0.0 ?
3 0.500 0.000 0.000 15.8 0.0 ?
